data_2213620
loop_
_publ_author_name
'Ji-Hong Yuan'
'Cheng Wang'
'Zhi-Yao Sun'

_publ_section_title
;
 Bis(2,2'-bipyridine <i>N</i>-oxide-\k^2^<i>O</i>,<i>N</i>)copper(II)
 \b-octamolybdate
;
_journal_coeditor_code XU2239
_journal_issue 5
_journal_name_full 'Acta Crystallographica Section E'
_journal_page_first m1399
_journal_page_last m1399
_journal_paper_doi 10.1107/S1600536807018363
_journal_volume 63
_journal_year 2007
_chemical_formula_iupac '[Cu2 Mo8 O26 (C10 H8 N2 O)4]'
_chemical_formula_moiety 'C40 H32 Cu2 Mo8 N8 O30'
_chemical_formula_sum 'C40 H32 Cu2 Mo8 N8 O30'
_chemical_formula_weight 1999.34
_chemical_name_systematic
;
bis(2,2'-bipyridine N-oxide-\k^2^N,O)hexacosaoxocopper(II)molybdenum(IV)
;
_space_group_IT_number 14
_symmetry_cell_setting monoclinic
_symmetry_space_group_name_Hall '-P 2yn'
_symmetry_space_group_name_H-M 'P 1 21/n 1'
_atom_sites_solution_hydrogens geom
_atom_sites_solution_primary direct
_atom_sites_solution_secondary difmap
_audit_creation_method SHELXL-97
_cell_angle_alpha 90.00
_cell_angle_beta 100.166(5)
_cell_angle_gamma 90.00
_cell_formula_units_Z 2
_cell_length_a 10.8210(17)
_cell_length_b 17.799(2)
_cell_length_c 14.187(3)
_cell_measurement_reflns_used 14895
_cell_measurement_temperature 293(2)
_cell_measurement_theta_max 28.6
_cell_measurement_theta_min 1.8
_cell_volume 2689.6(8)
_computing_cell_refinement 'SAINT (Bruker, 1999)'
_computing_data_collection 'SMART (Bruker, 1997)'
_computing_data_reduction SAINT
_computing_molecular_graphics 'SHELXTL-Plus (Sheldrick, 1990)'
_computing_publication_material SHELXL97
_computing_structure_refinement 'SHELXL97 (Sheldrick, 1997)'
_computing_structure_solution 'SHELXS97 (Sheldrick, 1997)'
_diffrn_ambient_temperature 293(2)
_diffrn_measured_fraction_theta_full 0.99
_diffrn_measured_fraction_theta_max 0.90
_diffrn_measurement_device_type 'Bruker APEX CCD area-detector'
_diffrn_measurement_method \w
_diffrn_radiation_monochromator graphite
_diffrn_radiation_source 'fine-focus sealed tube'
_diffrn_radiation_type MoK\a
_diffrn_radiation_wavelength 0.71069
_diffrn_reflns_av_R_equivalents 0.075
_diffrn_reflns_av_sigmaI/netI 0.082
_diffrn_reflns_limit_h_max 14
_diffrn_reflns_limit_h_min -13
_diffrn_reflns_limit_k_max 17
_diffrn_reflns_limit_k_min -23
_diffrn_reflns_limit_l_max 12
_diffrn_reflns_limit_l_min -19
_diffrn_reflns_number 15777
_diffrn_reflns_theta_full 25.0
_diffrn_reflns_theta_max 28.6
_diffrn_reflns_theta_min 1.8
_diffrn_standards_interval_count 0
_diffrn_standards_interval_time 0
_diffrn_standards_number 0
_exptl_absorpt_coefficient_mu 2.675
_exptl_absorpt_correction_T_max 0.583
_exptl_absorpt_correction_T_min 0.357
_exptl_absorpt_correction_type multi-scan
_exptl_absorpt_process_details '(SADABS; Sheldrick, 1996)'
_exptl_crystal_colour blue
_exptl_crystal_density_diffrn 2.469
_exptl_crystal_density_method 'not measured'
_exptl_crystal_description block
_exptl_crystal_F_000 1924
_exptl_crystal_size_max 0.40
_exptl_crystal_size_mid 0.38
_exptl_crystal_size_min 0.20
_refine_diff_density_max 1.23
_refine_diff_density_min -1.99
_refine_ls_extinction_method none
_refine_ls_goodness_of_fit_ref 0.952
_refine_ls_hydrogen_treatment constr
_refine_ls_matrix_type full
_refine_ls_number_parameters 397
_refine_ls_number_reflns 6238
_refine_ls_number_restraints 0
_refine_ls_restrained_S_all 0.952
_refine_ls_R_factor_all 0.080
_refine_ls_R_factor_gt 0.050
_refine_ls_shift/su_max 0.002
_refine_ls_shift/su_mean 0.000
_refine_ls_structure_factor_coef Fsqd
_refine_ls_weighting_details 'calc w=1/[\s^2^(Fo^2^)+(0.062P)^2^] where P=(Fo^2^+2Fc^2^)/3'
_refine_ls_weighting_scheme calc
_refine_ls_wR_factor_gt 0.109
_refine_ls_wR_factor_ref 0.123
_reflns_number_gt 4242
_reflns_number_total 6238
_reflns_threshold_expression I>2\s(I)
_cod_data_source_file xu2239.cif
_cod_data_source_block I
_cod_depositor_comments
;
The following automatic conversions were performed:
'_symmetry_cell_setting' value 'Monoclinic' changed to 'monoclinic'
according to '/home/saulius/struct/CIF-dictionaries/cif_core.dic'
dictionary named 'cif_core.dic' version 2.4.1 from 2010-06-29.

Automatic conversion script
Id: cif_fix_enum 1527 2010-12-29 10:47:43Z saulius 

The following automatic conversions were performed:

'_symmetry_cell_setting' value 'Monoclinic' changed to 'monoclinic'
according to /home/saulius/struct/CIF-dictionaries/cif_core.dic
dictionary named 'cif_core.dic' version 2.4.1 from 2010-06-29.

Automatic conversion script
Id: cif_fix_values 1715 2011-07-08 13:25:40Z adriana 
;
_cod_original_sg_symbol_H-M 'P 21/n'
_cod_database_code 2213620
_cod_database_fobs_code 2213620

loop_
_symmetry_equiv_pos_as_xyz
'x, y, z'
'-x+1/2, y+1/2, -z+1/2'
'-x, -y, -z'
'x-1/2, -y-1/2, z-1/2'

loop_
_atom_site_type_symbol
_atom_site_label
_atom_site_fract_x
_atom_site_fract_y
_atom_site_fract_z
_atom_site_U_iso_or_equiv
_atom_site_adp_type
_atom_site_calc_flag
_atom_site_refinement_flags
_atom_site_occupancy
Cu Cu1 0.34259(8) 0.98208(4) 0.91471(5) 0.0363(2) Uani d . 1
Mo Mo1 0.11888(5) 0.94081(3) 0.67984(3) 0.02653(14) Uani d . 1
Mo Mo2 0.24132(6) 0.85276(3) 0.51635(4) 0.03295(16) Uani d . 1
Mo Mo3 0.14057(5) 1.03734(3) 0.46772(3) 0.02377(14) Uani d . 1
Mo Mo4 -0.02438(5) 0.87730(3) 0.36565(4) 0.02872(15) Uani d . 1
C C1 0.5002(7) 0.8671(4) 0.8542(6) 0.055(2) Uani d . 1
H H1 0.4731 0.8415 0.9039 0.066 Uiso calc R 1
C C2 0.5840(8) 0.8310(5) 0.8052(7) 0.072(3) Uani d . 1
H H2 0.6134 0.7830 0.8225 0.086 Uiso calc R 1
C C3 0.6217(8) 0.8685(4) 0.7309(6) 0.063(2) Uani d . 1
H H3 0.6742 0.8452 0.6946 0.075 Uiso calc R 1
C C4 0.5811(7) 0.9415(4) 0.7103(5) 0.0501(19) Uani d . 1
H H4 0.6096 0.9686 0.6623 0.060 Uiso calc R 1
C C5 0.4977(6) 0.9736(4) 0.7620(5) 0.0375(15) Uani d . 1
C C6 0.4494(6) 1.0502(3) 0.7347(5) 0.0351(15) Uani d . 1
C C7 0.4444(6) 1.0780(4) 0.6457(5) 0.0409(16) Uani d . 1
H H7 0.4702 1.0481 0.5991 0.049 Uiso calc R 1
C C8 0.4011(6) 1.1510(4) 0.6217(5) 0.0452(18) Uani d . 1
H H8 0.3967 1.1690 0.5597 0.054 Uiso calc R 1
C C9 0.3656(7) 1.1953(4) 0.6912(6) 0.0519(19) Uani d . 1
H H9 0.3358 1.2438 0.6770 0.062 Uiso calc R 1
C C10 0.3746(7) 1.1670(4) 0.7814(6) 0.0476(19) Uani d . 1
H H10 0.3521 1.1972 0.8292 0.057 Uiso calc R 1
C C11 0.1887(7) 1.1000(4) 0.9804(6) 0.057(2) Uani d . 1
H H11 0.2215 1.1265 0.9340 0.069 Uiso calc R 1
C C12 0.0967(8) 1.1345(4) 1.0210(6) 0.055(2) Uani d . 1
H H12 0.0699 1.1830 1.0033 0.066 Uiso calc R 1
C C13 0.0453(7) 1.0948(4) 1.0891(5) 0.0517(19) Uani d . 1
H H13 -0.0179 1.1161 1.1170 0.062 Uiso calc R 1
C C14 0.0897(7) 1.0224(4) 1.1152(5) 0.0446(18) Uani d . 1
H H14 0.0565 0.9950 1.1606 0.053 Uiso calc R 1
C C15 0.1853(6) 0.9923(4) 1.0714(4) 0.0336(14) Uani d . 1
C C16 0.2374(6) 0.9187(3) 1.1036(4) 0.0312(14) Uani d . 1
C C17 0.2456(6) 0.8946(4) 1.1981(4) 0.0339(14) Uani d . 1
H H17 0.2159 0.9255 1.2420 0.041 Uiso calc R 1
C C18 0.2969(6) 0.8258(3) 1.2277(4) 0.0343(15) Uani d . 1
H H18 0.3014 0.8105 1.2909 0.041 Uiso calc R 1
C C19 0.3418(6) 0.7796(4) 1.1625(5) 0.0377(15) Uani d . 1
H H19 0.3784 0.7335 1.1816 0.045 Uiso calc R 1
C C20 0.3313(6) 0.8032(4) 1.0699(4) 0.0357(15) Uani d . 1
H H20 0.3577 0.7717 1.0251 0.043 Uiso calc R 1
N N1 0.4574(5) 0.9349(3) 0.8340(4) 0.0404(13) Uani d . 1
N N2 0.4157(5) 1.0958(3) 0.8036(4) 0.0416(14) Uani d . 1
N N3 0.2833(5) 0.8710(3) 1.0421(3) 0.0316(12) Uani d . 1
N N4 0.2341(5) 1.0310(3) 1.0033(4) 0.0457(15) Uani d . 1
O O1 -0.0818(4) 0.7978(2) 0.4085(3) 0.0405(11) Uani d . 1
O O2 -0.0604(5) 0.8703(2) 0.2439(3) 0.0430(12) Uani d . 1
O O3 -0.1568(4) 0.9471(2) 0.3940(3) 0.0267(9) Uani d . 1
O O4 0.0424(4) 1.0006(2) 0.3476(3) 0.0277(9) Uani d . 1
O O5 -0.0477(3) 1.0719(2) 0.4804(3) 0.0248(9) Uani d . 1
O O6 0.1935(4) 1.1205(2) 0.4329(3) 0.0350(10) Uani d . 1
O O7 0.2674(4) 0.9756(2) 0.4708(3) 0.0308(9) Uani d . 1
O O8 0.1511(4) 0.8562(2) 0.3869(3) 0.0320(10) Uani d . 1
O O9 0.3890(5) 0.8305(3) 0.5016(3) 0.0522(13) Uani d . 1
O O10 0.1803(5) 0.7707(2) 0.5506(3) 0.0485(13) Uani d . 1
O O11 0.2636(4) 0.9055(2) 0.6369(3) 0.0345(10) Uani d . 1
O O12 0.0541(4) 0.8596(2) 0.7123(3) 0.0375(11) Uani d . 1
O O13 0.1864(4) 0.9832(2) 0.7857(3) 0.0342(10) Uani d . 1
O O14 0.2724(4) 0.8878(3) 0.9478(3) 0.0393(11) Uani d . 1
O O15 0.4261(4) 1.0752(2) 0.8964(3) 0.0465(12) Uani d . 1

loop_
_atom_site_aniso_label
_atom_site_aniso_U_11
_atom_site_aniso_U_22
_atom_site_aniso_U_33
_atom_site_aniso_U_12
_atom_site_aniso_U_13
_atom_site_aniso_U_23
Cu1 0.0461(5) 0.0390(4) 0.0242(4) -0.0001(4) 0.0075(4) -0.0028(3)
Mo1 0.0344(3) 0.0322(3) 0.0136(3) 0.0019(2) 0.0060(2) 0.0027(2)
Mo2 0.0451(4) 0.0343(3) 0.0221(3) 0.0076(2) 0.0135(3) 0.0031(2)
Mo3 0.0284(3) 0.0291(3) 0.0154(3) -0.0022(2) 0.0085(2) 0.00181(19)
Mo4 0.0387(3) 0.0288(3) 0.0208(3) -0.0006(2) 0.0112(2) -0.0012(2)
C1 0.060(5) 0.052(5) 0.063(6) 0.002(4) 0.035(4) 0.007(4)
C2 0.073(6) 0.049(5) 0.108(8) 0.021(4) 0.054(6) 0.021(5)
C3 0.060(5) 0.059(5) 0.081(6) 0.015(4) 0.043(5) 0.000(4)
C4 0.061(5) 0.045(4) 0.051(5) -0.002(4) 0.030(4) 0.003(3)
C5 0.033(4) 0.045(4) 0.036(4) -0.004(3) 0.012(3) -0.003(3)
C6 0.034(4) 0.036(3) 0.036(4) -0.001(3) 0.008(3) -0.002(3)
C7 0.039(4) 0.047(4) 0.038(4) -0.010(3) 0.010(3) -0.004(3)
C8 0.039(4) 0.053(4) 0.043(4) -0.013(3) 0.006(3) 0.005(3)
C9 0.049(5) 0.038(4) 0.069(6) -0.005(3) 0.012(4) 0.002(4)
C10 0.050(5) 0.037(4) 0.060(5) 0.000(3) 0.022(4) -0.009(4)
C11 0.055(5) 0.052(5) 0.073(6) -0.003(4) 0.031(4) 0.013(4)
C12 0.069(6) 0.044(4) 0.051(5) 0.010(4) 0.012(4) 0.007(4)
C13 0.061(5) 0.061(5) 0.035(4) 0.016(4) 0.015(4) -0.006(4)
C14 0.059(5) 0.049(4) 0.030(4) 0.013(4) 0.021(3) 0.008(3)
C15 0.034(3) 0.043(4) 0.025(3) 0.000(3) 0.009(3) 0.000(3)
C16 0.034(3) 0.039(3) 0.023(3) -0.006(3) 0.011(3) -0.003(3)
C17 0.041(4) 0.041(4) 0.024(3) 0.001(3) 0.015(3) -0.001(3)
C18 0.046(4) 0.043(4) 0.015(3) 0.002(3) 0.008(3) 0.000(3)
C19 0.041(4) 0.037(4) 0.036(4) 0.004(3) 0.008(3) 0.002(3)
C20 0.041(4) 0.040(4) 0.028(4) 0.006(3) 0.011(3) -0.005(3)
N1 0.035(3) 0.041(3) 0.046(4) 0.000(3) 0.011(3) 0.002(3)
N2 0.042(3) 0.045(3) 0.041(4) -0.011(3) 0.015(3) -0.008(3)
N3 0.037(3) 0.045(3) 0.013(2) -0.004(2) 0.003(2) -0.001(2)
N4 0.050(4) 0.048(4) 0.040(4) -0.002(3) 0.011(3) 0.014(3)
O1 0.051(3) 0.034(2) 0.041(3) 0.000(2) 0.022(2) -0.001(2)
O2 0.065(3) 0.046(3) 0.020(2) 0.001(2) 0.014(2) -0.0080(19)
O3 0.033(2) 0.033(2) 0.014(2) -0.0038(17) 0.0038(17) -0.0003(16)
O4 0.035(2) 0.037(2) 0.013(2) -0.0007(18) 0.0088(17) 0.0021(17)
O5 0.028(2) 0.031(2) 0.016(2) 0.0010(17) 0.0058(17) -0.0005(16)
O6 0.040(3) 0.039(2) 0.029(2) -0.0037(19) 0.013(2) 0.0070(19)
O7 0.035(2) 0.039(2) 0.020(2) -0.0016(19) 0.0098(18) 0.0010(17)
O8 0.038(2) 0.040(2) 0.021(2) 0.0049(19) 0.0130(19) -0.0025(18)
O9 0.054(3) 0.063(3) 0.044(3) 0.024(3) 0.020(3) 0.005(2)
O10 0.079(4) 0.043(3) 0.025(3) 0.003(3) 0.014(2) 0.005(2)
O11 0.036(2) 0.047(3) 0.021(2) 0.003(2) 0.0058(19) 0.0016(19)
O12 0.047(3) 0.035(2) 0.032(3) -0.002(2) 0.012(2) 0.0044(19)
O13 0.038(2) 0.047(3) 0.016(2) 0.003(2) -0.0007(18) 0.0010(18)
O14 0.051(3) 0.055(3) 0.013(2) -0.006(2) 0.007(2) 0.000(2)
O15 0.060(3) 0.048(3) 0.036(3) -0.014(2) 0.021(2) -0.008(2)

loop_
_atom_type_symbol
_atom_type_description
_atom_type_scat_dispersion_real
_atom_type_scat_dispersion_imag
_atom_type_scat_source
C C 0.0033 0.0016 'International Tables Vol C Tables 4.2.6.8 and 6.1.1.4'
H H 0.0000 0.0000 'International Tables Vol C Tables 4.2.6.8 and 6.1.1.4'
N N 0.0061 0.0033 'International Tables Vol C Tables 4.2.6.8 and 6.1.1.4'
O O 0.0106 0.0060 'International Tables Vol C Tables 4.2.6.8 and 6.1.1.4'
Cu Cu 0.3201 1.2651 'International Tables Vol C Tables 4.2.6.8 and 6.1.1.4'
Mo Mo -1.6832 0.6857 'International Tables Vol C Tables 4.2.6.8 and 6.1.1.4'

loop_
_geom_angle_atom_site_label_1
_geom_angle_atom_site_label_2
_geom_angle_atom_site_label_3
_geom_angle_site_symmetry_1
_geom_angle_site_symmetry_3
_geom_angle
O15 Cu1 O14 . . 173.07(19)
O15 Cu1 N1 . . 86.0(2)
O14 Cu1 N1 . . 94.8(2)
O15 Cu1 N4 . . 92.9(2)
O14 Cu1 N4 . . 85.9(2)
N1 Cu1 N4 . . 176.7(2)
O15 Cu1 O13 . . 100.63(18)
O14 Cu1 O13 . . 86.26(17)
N1 Cu1 O13 . . 89.5(2)
N4 Cu1 O13 . . 93.8(2)
O12 Mo1 O13 . . 105.5(2)
O12 Mo1 O11 . . 102.08(19)
O13 Mo1 O11 . . 100.29(19)
O12 Mo1 O4 . 3_576 96.18(19)
O13 Mo1 O4 . 3_576 99.31(18)
O11 Mo1 O4 . 3_576 148.43(16)
O12 Mo1 O5 . 3_576 95.85(17)
O13 Mo1 O5 . 3_576 158.31(17)
O11 Mo1 O5 . 3_576 78.36(15)
O4 Mo1 O5 3_576 3_576 74.31(14)
O12 Mo1 O3 . 3_576 164.48(19)
O13 Mo1 O3 . 3_576 86.30(17)
O11 Mo1 O3 . 3_576 85.26(16)
O4 Mo1 O3 3_576 3_576 71.58(14)
O5 Mo1 O3 3_576 3_576 72.01(13)
O12 Mo1 Mo3 . 3_576 85.69(16)
O13 Mo1 Mo3 . 3_576 134.55(14)
O11 Mo1 Mo3 . 3_576 120.62(12)
O4 Mo1 Mo3 3_576 3_576 35.23(11)
O5 Mo1 Mo3 3_576 3_576 42.28(9)
O3 Mo1 Mo3 3_576 3_576 78.81(10)
O9 Mo2 O10 . . 104.8(2)
O9 Mo2 O8 . . 102.7(2)
O10 Mo2 O8 . . 98.2(2)
O9 Mo2 O11 . . 104.5(2)
O10 Mo2 O11 . . 99.11(19)
O8 Mo2 O11 . . 142.59(17)
O9 Mo2 O7 . . 91.2(2)
O10 Mo2 O7 . . 163.9(2)
O8 Mo2 O7 . . 76.66(16)
O11 Mo2 O7 . . 77.58(16)
O9 Mo2 O5 . 3_576 160.23(19)
O10 Mo2 O5 . 3_576 94.96(19)
O8 Mo2 O5 . 3_576 73.38(14)
O11 Mo2 O5 . 3_576 72.29(15)
O7 Mo2 O5 . 3_576 68.99(13)
O6 Mo3 O7 . . 104.60(19)
O6 Mo3 O4 . . 101.40(18)
O7 Mo3 O4 . . 96.58(18)
O6 Mo3 O3 . 3_576 101.20(18)
O7 Mo3 O3 . 3_576 97.59(17)
O4 Mo3 O3 . 3_576 149.26(16)
O6 Mo3 O5 . . 98.47(17)
O7 Mo3 O5 . . 156.92(16)
O4 Mo3 O5 . . 78.08(15)
O3 Mo3 O5 3_576 . 78.21(15)
O6 Mo3 O5 . 3_576 173.94(17)
O7 Mo3 O5 . 3_576 81.39(15)
O4 Mo3 O5 . 3_576 78.51(14)
O3 Mo3 O5 3_576 3_576 76.84(14)
O5 Mo3 O5 . 3_576 75.54(15)
O6 Mo3 Mo1 . 3_576 90.32(15)
O7 Mo3 Mo1 . 3_576 132.99(13)
O4 Mo3 Mo1 . 3_576 36.41(11)
O3 Mo3 Mo1 3_576 3_576 123.28(12)
O5 Mo3 Mo1 . 3_576 45.09(10)
O5 Mo3 Mo1 3_576 3_576 86.09(9)
O1 Mo4 O2 . . 105.6(2)
O1 Mo4 O8 . . 101.32(19)
O2 Mo4 O8 . . 100.90(19)
O1 Mo4 O3 . . 97.24(18)
O2 Mo4 O3 . . 101.88(19)
O8 Mo4 O3 . . 145.40(16)
O1 Mo4 O4 . . 163.66(17)
O2 Mo4 O4 . . 88.70(18)
O8 Mo4 O4 . . 83.32(16)
O3 Mo4 O4 . . 71.55(14)
O1 Mo4 O5 . 3_576 94.00(17)
O2 Mo4 O5 . 3_576 160.31(17)
O8 Mo4 O5 . 3_576 76.83(15)
O3 Mo4 O5 . 3_576 72.94(14)
O4 Mo4 O5 . 3_576 71.62(13)
N1 C1 C2 . . 123.6(7)
N1 C1 H1 . . 118.2
C2 C1 H1 . . 118.2
C3 C2 C1 . . 117.9(7)
C3 C2 H2 . . 121.1
C1 C2 H2 . . 121.1
C2 C3 C4 . . 119.5(7)
C2 C3 H3 . . 120.2
C4 C3 H3 . . 120.2
C5 C4 C3 . . 119.2(7)
C5 C4 H4 . . 120.4
C3 C4 H4 . . 120.4
N1 C5 C4 . . 120.8(6)
N1 C5 C6 . . 120.9(6)
C4 C5 C6 . . 118.3(6)
C7 C6 N2 . . 118.7(6)
C7 C6 C5 . . 122.3(6)
N2 C6 C5 . . 118.9(6)
C6 C7 C8 . . 121.5(7)
C6 C7 H7 . . 119.2
C8 C7 H7 . . 119.2
C9 C8 C7 . . 118.9(7)
C9 C8 H8 . . 120.5
C7 C8 H8 . . 120.5
C10 C9 C8 . . 118.7(7)
C10 C9 H9 . . 120.6
C8 C9 H9 . . 120.6
N2 C10 C9 . . 121.8(7)
N2 C10 H10 . . 119.1
C9 C10 H10 . . 119.1
N4 C11 C12 . . 124.6(7)
N4 C11 H11 . . 117.7
C12 C11 H11 . . 117.7
C11 C12 C13 . . 118.1(7)
C11 C12 H12 . . 121.0
C13 C12 H12 . . 121.0
C12 C13 C14 . . 119.4(6)
C12 C13 H13 . . 120.3
C14 C13 H13 . . 120.3
C13 C14 C15 . . 118.6(6)
C13 C14 H14 . . 120.7
C15 C14 H14 . . 120.7
N4 C15 C14 . . 121.8(6)
N4 C15 C16 . . 119.7(5)
C14 C15 C16 . . 118.4(5)
N3 C16 C17 . . 116.9(6)
N3 C16 C15 . . 121.1(5)
C17 C16 C15 . . 122.0(5)
C18 C17 C16 . . 121.3(6)
C18 C17 H17 . . 119.3
C16 C17 H17 . . 119.3
C17 C18 C19 . . 119.5(6)
C17 C18 H18 . . 120.2
C19 C18 H18 . . 120.2
C20 C19 C18 . . 118.7(6)
C20 C19 H19 . . 120.7
C18 C19 H19 . . 120.7
N3 C20 C19 . . 121.3(5)
N3 C20 H20 . . 119.3
C19 C20 H20 . . 119.3
C1 N1 C5 . . 118.9(6)
C1 N1 Cu1 . . 119.4(5)
C5 N1 Cu1 . . 121.7(4)
O15 N2 C10 . . 116.4(5)
O15 N2 C6 . . 123.2(6)
C10 N2 C6 . . 120.3(6)
C20 N3 O14 . . 116.7(5)
C20 N3 C16 . . 122.2(5)
O14 N3 C16 . . 120.9(5)
C11 N4 C15 . . 117.5(6)
C11 N4 Cu1 . . 117.6(5)
C15 N4 Cu1 . . 123.5(4)
Mo3 O3 Mo4 3_576 . 110.49(18)
Mo3 O3 Mo1 3_576 3_576 109.81(17)
Mo4 O3 Mo1 . 3_576 104.73(15)
Mo3 O4 Mo1 . 3_576 108.35(18)
Mo3 O4 Mo4 . . 110.44(16)
Mo1 O4 Mo4 3_576 . 103.48(16)
Mo3 O5 Mo1 . 3_576 92.63(13)
Mo3 O5 Mo4 . 3_576 91.37(14)
Mo1 O5 Mo4 3_576 3_576 163.22(18)
Mo3 O5 Mo3 . 3_576 104.46(14)
Mo1 O5 Mo3 3_576 3_576 98.10(14)
Mo4 O5 Mo3 3_576 3_576 96.66(13)
Mo3 O5 Mo2 . 3_576 163.68(18)
Mo1 O5 Mo2 3_576 3_576 86.25(12)
Mo4 O5 Mo2 3_576 3_576 85.35(11)
Mo3 O5 Mo2 3_576 3_576 91.81(12)
Mo3 O7 Mo2 . . 117.80(19)
Mo4 O8 Mo2 . . 118.75(18)
Mo1 O11 Mo2 . . 117.9(2)
Mo1 O13 Cu1 . . 147.4(2)
N3 O14 Cu1 . . 117.5(3)
N2 O15 Cu1 . . 113.8(4)

loop_
_geom_bond_atom_site_label_1
_geom_bond_atom_site_label_2
_geom_bond_site_symmetry_2
_geom_bond_distance
_geom_bond_publ_flag
Cu1 O15 . 1.928(4) y
Cu1 O14 . 1.933(4) y
Cu1 N1 . 2.016(5) y
Cu1 N4 . 2.058(6) y
Cu1 O13 . 2.262(4) y
Mo1 O12 . 1.705(4) ?
Mo1 O13 . 1.723(4) ?
Mo1 O11 . 1.885(4) ?
Mo1 O4 3_576 2.011(4) ?
Mo1 O5 3_576 2.280(4) ?
Mo1 O3 3_576 2.323(4) ?
Mo1 Mo3 3_576 3.2157(8) ?
Mo2 O9 . 1.695(5) ?
Mo2 O10 . 1.709(4) ?
Mo2 O8 . 1.922(4) ?
Mo2 O11 . 1.929(4) ?
Mo2 O7 . 2.311(4) ?
Mo2 O5 3_576 2.495(4) ?
Mo3 O6 . 1.693(4) ?
Mo3 O7 . 1.753(4) ?
Mo3 O4 . 1.955(4) ?
Mo3 O3 3_576 1.958(4) ?
Mo3 O5 . 2.166(4) ?
Mo3 O5 3_576 2.366(4) ?
Mo3 Mo1 3_576 3.2157(8) ?
Mo4 O1 . 1.700(4) ?
Mo4 O2 . 1.706(4) ?
Mo4 O8 . 1.907(4) ?
Mo4 O3 . 1.991(4) ?
Mo4 O4 . 2.339(4) ?
Mo4 O5 3_576 2.365(4) ?
C1 N1 . 1.307(9) ?
C1 C2 . 1.392(9) ?
C1 H1 . 0.9300 ?
C2 C3 . 1.369(10) ?
C2 H2 . 0.9300 ?
C3 C4 . 1.386(10) ?
C3 H3 . 0.9300 ?
C4 C5 . 1.383(9) ?
C4 H4 . 0.9300 ?
C5 N1 . 1.366(8) ?
C5 C6 . 1.487(9) ?
C6 C7 . 1.349(9) ?
C6 N2 . 1.368(8) ?
C7 C8 . 1.402(9) ?
C7 H7 . 0.9300 ?
C8 C9 . 1.369(9) ?
C8 H8 . 0.9300 ?
C9 C10 . 1.363(10) ?
C9 H9 . 0.9300 ?
C10 N2 . 1.361(8) ?
C10 H10 . 0.9300 ?
C11 N4 . 1.342(9) ?
C11 C12 . 1.378(10) ?
C11 H11 . 0.9300 ?
C12 C13 . 1.389(10) ?
C12 H12 . 0.9300 ?
C13 C14 . 1.402(9) ?
C13 H13 . 0.9300 ?
C14 C15 . 1.405(9) ?
C14 H14 . 0.9300 ?
C15 N4 . 1.366(8) ?
C15 C16 . 1.467(8) ?
C16 N3 . 1.371(7) ?
C16 C17 . 1.395(8) ?
C17 C18 . 1.378(8) ?
C17 H17 . 0.9300 ?
C18 C19 . 1.388(8) ?
C18 H18 . 0.9300 ?
C19 C20 . 1.364(8) ?
C19 H19 . 0.9300 ?
C20 N3 . 1.346(8) ?
C20 H20 . 0.9300 ?
N2 O15 . 1.352(7) ?
N3 O14 . 1.356(6) ?
O3 Mo3 3_576 1.958(4) ?
O3 Mo1 3_576 2.323(4) ?
O4 Mo1 3_576 2.011(4) ?
O5 Mo1 3_576 2.280(4) ?
O5 Mo4 3_576 2.365(4) ?
O5 Mo3 3_576 2.366(4) ?
O5 Mo2 3_576 2.495(4) ?

loop_
_geom_torsion_atom_site_label_1
_geom_torsion_atom_site_label_2
_geom_torsion_atom_site_label_3
_geom_torsion_atom_site_label_4
_geom_torsion_site_symmetry_1
_geom_torsion_site_symmetry_4
_geom_torsion
N1 C1 C2 C3 . . -1.1(14)
C1 C2 C3 C4 . . 3.3(14)
C2 C3 C4 C5 . . -3.5(13)
C3 C4 C5 N1 . . 1.5(11)
C3 C4 C5 C6 . . -176.3(7)
N1 C5 C6 C7 . . -152.9(7)
C4 C5 C6 C7 . . 24.9(10)
N1 C5 C6 N2 . . 31.0(9)
C4 C5 C6 N2 . . -151.2(6)
N2 C6 C7 C8 . . -2.5(10)
C5 C6 C7 C8 . . -178.6(6)
C6 C7 C8 C9 . . 1.3(10)
C7 C8 C9 C10 . . 0.6(10)
C8 C9 C10 N2 . . -1.2(11)
N4 C11 C12 C13 . . -1.3(13)
C11 C12 C13 C14 . . 1.1(12)
C12 C13 C14 C15 . . 0.0(11)
C13 C14 C15 N4 . . -1.2(11)
C13 C14 C15 C16 . . 175.9(6)
N4 C15 C16 N3 . . -33.1(9)
C14 C15 C16 N3 . . 149.7(6)
N4 C15 C16 C17 . . 145.2(6)
C14 C15 C16 C17 . . -32.0(9)
N3 C16 C17 C18 . . -0.4(9)
C15 C16 C17 C18 . . -178.8(6)
C16 C17 C18 C19 . . 0.3(10)
C17 C18 C19 C20 . . -1.4(10)
C18 C19 C20 N3 . . 2.8(10)
C2 C1 N1 C5 . . -0.9(12)
C2 C1 N1 Cu1 . . -177.2(7)
C4 C5 N1 C1 . . 0.7(10)
C6 C5 N1 C1 . . 178.5(7)
C4 C5 N1 Cu1 . . 176.9(5)
C6 C5 N1 Cu1 . . -5.3(9)
O15 Cu1 N1 C1 . . 143.8(6)
O14 Cu1 N1 C1 . . -29.3(6)
O13 Cu1 N1 C1 . . -115.5(6)
O15 Cu1 N1 C5 . . -32.3(5)
O14 Cu1 N1 C5 . . 154.6(5)
O13 Cu1 N1 C5 . . 68.3(5)
C9 C10 N2 O15 . . 177.1(6)
C9 C10 N2 C6 . . 0.0(10)
C7 C6 N2 O15 . . -175.0(6)
C5 C6 N2 O15 . . 1.2(9)
C7 C6 N2 C10 . . 1.9(9)
C5 C6 N2 C10 . . 178.1(6)
C19 C20 N3 O14 . . -177.5(6)
C19 C20 N3 C16 . . -3.0(10)
C17 C16 N3 C20 . . 1.7(9)
C15 C16 N3 C20 . . -179.8(6)
C17 C16 N3 O14 . . 176.0(5)
C15 C16 N3 O14 . . -5.6(8)
C12 C11 N4 C15 . . 0.2(12)
C12 C11 N4 Cu1 . . 167.3(7)
C14 C15 N4 C11 . . 1.1(10)
C16 C15 N4 C11 . . -176.0(6)
C14 C15 N4 Cu1 . . -165.2(5)
C16 C15 N4 Cu1 . . 17.7(8)
O15 Cu1 N4 C11 . . 39.5(6)
O14 Cu1 N4 C11 . . -147.3(6)
O13 Cu1 N4 C11 . . -61.4(6)
O15 Cu1 N4 C15 . . -154.2(5)
O14 Cu1 N4 C15 . . 18.9(5)
O13 Cu1 N4 C15 . . 104.9(5)
O1 Mo4 O3 Mo3 . 3_576 70.5(2)
O2 Mo4 O3 Mo3 . 3_576 178.1(2)
O8 Mo4 O3 Mo3 . 3_576 -51.7(3)
O4 Mo4 O3 Mo3 . 3_576 -97.32(19)
O5 Mo4 O3 Mo3 3_576 3_576 -21.53(16)
O1 Mo4 O3 Mo1 . 3_576 -171.35(19)
O2 Mo4 O3 Mo1 . 3_576 -63.7(2)
O8 Mo4 O3 Mo1 . 3_576 66.5(3)
O4 Mo4 O3 Mo1 . 3_576 20.87(13)
O5 Mo4 O3 Mo1 3_576 3_576 96.67(16)
O6 Mo3 O4 Mo1 . 3_576 -74.7(2)
O7 Mo3 O4 Mo1 . 3_576 178.90(18)
O3 Mo3 O4 Mo1 3_576 3_576 61.9(4)
O5 Mo3 O4 Mo1 . 3_576 21.66(16)
O5 Mo3 O4 Mo1 3_576 3_576 99.10(17)
O6 Mo3 O4 Mo4 . . 172.59(18)
O7 Mo3 O4 Mo4 . . 66.20(19)
O3 Mo3 O4 Mo4 3_576 . -50.8(4)
O5 Mo3 O4 Mo4 . . -91.03(17)
O5 Mo3 O4 Mo4 3_576 . -13.59(15)
Mo1 Mo3 O4 Mo4 3_576 . -112.7(2)
O1 Mo4 O4 Mo3 . . 43.4(7)
O2 Mo4 O4 Mo3 . . -165.4(2)
O8 Mo4 O4 Mo3 . . -64.26(19)
O3 Mo4 O4 Mo3 . . 91.63(19)
O5 Mo4 O4 Mo3 3_576 . 14.05(15)
O1 Mo4 O4 Mo1 . 3_576 -72.4(7)
O2 Mo4 O4 Mo1 . 3_576 78.8(2)
O8 Mo4 O4 Mo1 . 3_576 179.96(18)
O3 Mo4 O4 Mo1 . 3_576 -24.15(15)
O5 Mo4 O4 Mo1 3_576 3_576 -101.73(16)
O6 Mo3 O5 Mo1 . 3_576 81.92(17)
O7 Mo3 O5 Mo1 . 3_576 -96.7(4)
O4 Mo3 O5 Mo1 . 3_576 -18.03(14)
O3 Mo3 O5 Mo1 3_576 3_576 -178.32(16)
O5 Mo3 O5 Mo1 3_576 3_576 -99.06(16)
O6 Mo3 O5 Mo4 . 3_576 -81.78(17)
O7 Mo3 O5 Mo4 . 3_576 99.6(4)
O4 Mo3 O5 Mo4 . 3_576 178.27(15)
O3 Mo3 O5 Mo4 3_576 3_576 17.98(13)
O5 Mo3 O5 Mo4 3_576 3_576 97.23(15)
Mo1 Mo3 O5 Mo4 3_576 3_576 -163.70(18)
O6 Mo3 O5 Mo3 . 3_576 -179.02(18)
O7 Mo3 O5 Mo3 . 3_576 2.4(5)
O4 Mo3 O5 Mo3 . 3_576 81.04(16)
O3 Mo3 O5 Mo3 3_576 3_576 -79.26(16)
O5 Mo3 O5 Mo3 3_576 3_576 0.0
Mo1 Mo3 O5 Mo3 3_576 3_576 99.06(16)
O6 Mo3 O5 Mo2 . 3_576 -3.7(7)
O7 Mo3 O5 Mo2 . 3_576 177.7(5)
O4 Mo3 O5 Mo2 . 3_576 -103.7(6)
O3 Mo3 O5 Mo2 3_576 3_576 96.0(6)
O5 Mo3 O5 Mo2 3_576 3_576 175.3(7)
Mo1 Mo3 O5 Mo2 3_576 3_576 -85.6(6)
O6 Mo3 O7 Mo2 . . 179.6(2)
O4 Mo3 O7 Mo2 . . -76.8(2)
O3 Mo3 O7 Mo2 3_576 . 75.8(2)
O5 Mo3 O7 Mo2 . . -1.9(5)
O5 Mo3 O7 Mo2 3_576 . 0.46(18)
Mo1 Mo3 O7 Mo2 3_576 . -75.9(2)
O9 Mo2 O7 Mo3 . . 179.4(3)
O10 Mo2 O7 Mo3 . . 3.7(8)
O8 Mo2 O7 Mo3 . . 76.6(2)
O11 Mo2 O7 Mo3 . . -76.0(2)
O5 Mo2 O7 Mo3 3_576 . -0.47(18)
O1 Mo4 O8 Mo2 . . -69.1(3)
O2 Mo4 O8 Mo2 . . -177.6(2)
O3 Mo4 O8 Mo2 . . 52.0(4)
O4 Mo4 O8 Mo2 . . 95.0(2)
O5 Mo4 O8 Mo2 3_576 . 22.4(2)
O9 Mo2 O8 Mo4 . . 178.5(3)
O10 Mo2 O8 Mo4 . . 71.2(3)
O11 Mo2 O8 Mo4 . . -45.6(4)
O7 Mo2 O8 Mo4 . . -93.2(2)
O5 Mo2 O8 Mo4 3_576 . -21.51(19)
O12 Mo1 O11 Mo2 . . 72.2(3)
O13 Mo1 O11 Mo2 . . -179.4(2)
O4 Mo1 O11 Mo2 3_576 . -51.8(4)
O5 Mo1 O11 Mo2 3_576 . -21.4(2)
O3 Mo1 O11 Mo2 3_576 . -94.0(2)
Mo3 Mo1 O11 Mo2 3_576 . -20.0(3)
O9 Mo2 O11 Mo1 . . 179.7(2)
O10 Mo2 O11 Mo1 . . -72.3(3)
O8 Mo2 O11 Mo1 . . 44.3(4)
O7 Mo2 O11 Mo1 . . 91.7(2)
O5 Mo2 O11 Mo1 3_576 . 20.1(2)
O12 Mo1 O13 Cu1 . . 71.2(4)
O11 Mo1 O13 Cu1 . . -34.5(5)
O4 Mo1 O13 Cu1 3_576 . 170.3(4)
O5 Mo1 O13 Cu1 3_576 . -118.9(5)
O3 Mo1 O13 Cu1 3_576 . -119.0(4)
Mo3 Mo1 O13 Cu1 3_576 . 170.6(3)
O15 Cu1 O13 Mo1 . . 117.0(4)
O14 Cu1 O13 Mo1 . . -63.7(4)
N1 Cu1 O13 Mo1 . . 31.2(4)
N4 Cu1 O13 Mo1 . . -149.3(4)
C20 N3 O14 Cu1 . . -128.7(5)
C16 N3 O14 Cu1 . . 56.8(6)
N1 Cu1 O14 N3 . . 122.5(4)
N4 Cu1 O14 N3 . . -54.3(4)
O13 Cu1 O14 N3 . . -148.3(4)
C10 N2 O15 Cu1 . . 128.5(5)
C6 N2 O15 Cu1 . . -54.4(7)
N1 Cu1 O15 N2 . . 59.8(4)
N4 Cu1 O15 N2 . . -123.3(4)
O13 Cu1 O15 N2 . . -28.9(4)
